data_1542962
loop_
_publ_author_name
'Wu, Qing-Feng'
'Zheng, Chao'
'Zhuo, Chun-Xiang'
'You, Shu-Li'

_publ_section_title
;
 Highly efficient synthesis and stereoselective migration reactions of
 chiral five-membered aza-spiroindolenines: scope and mechanistic
 understanding
;
_journal_issue 7
_journal_name_full 'Chem. Sci.'
_journal_page_first 4453
_journal_paper_doi 10.1039/C6SC00176A
_journal_volume 7
_journal_year 2016
_chemical_formula_sum 'C26 H24 N2 O2 S'
_chemical_formula_weight 428.53
_chemical_name_systematic
; 
 ? 
;
_space_group_IT_number 14
_symmetry_cell_setting monoclinic
_symmetry_space_group_name_Hall '-P 2ybc'
_symmetry_space_group_name_H-M 'P 1 21/c 1'
_atom_sites_solution_hydrogens geom
_atom_sites_solution_primary direct
_atom_sites_solution_secondary difmap
_audit_creation_method SHELXL-97
_audit_update_record
;
2014-08-08 deposited with the CCDC.
2016-03-29 downloaded from the CCDC.
;
_cell_angle_alpha 90.00
_cell_angle_beta 95.303(2)
_cell_angle_gamma 90.00
_cell_formula_units_Z 4
_cell_length_a 12.3031(16)
_cell_length_b 10.1584(13)
_cell_length_c 17.270(2)
_cell_measurement_reflns_used 3552
_cell_measurement_temperature 133(2)
_cell_measurement_theta_max 29.64
_cell_measurement_theta_min 2.33
_cell_volume 2149.2(5)
_computing_cell_refinement 'Bruker SAINT'
_computing_data_collection 'Bruker APEX2'
_computing_data_reduction 'Bruker SAINT'
_computing_molecular_graphics 'Bruker SHELXTL'
_computing_publication_material 'Bruker SHELXTL'
_computing_structure_refinement 'SHELXL-97 (Sheldrick, 2008)'
_computing_structure_solution 'SHELXS-97 (Sheldrick, 2008)'
_diffrn_ambient_temperature 133(2)
_diffrn_measured_fraction_theta_full 0.999
_diffrn_measured_fraction_theta_max 0.999
_diffrn_measurement_device_type 'Bruker APEX-II CCD'
_diffrn_measurement_method '\f and \w scans'
_diffrn_radiation_monochromator graphite
_diffrn_radiation_source 'fine-focus sealed tube'
_diffrn_radiation_type MoK\a
_diffrn_radiation_wavelength 0.71073
_diffrn_reflns_av_R_equivalents 0.0411
_diffrn_reflns_av_sigmaI/netI 0.0408
_diffrn_reflns_limit_h_max 15
_diffrn_reflns_limit_h_min -15
_diffrn_reflns_limit_k_max 12
_diffrn_reflns_limit_k_min -12
_diffrn_reflns_limit_l_max 22
_diffrn_reflns_limit_l_min -20
_diffrn_reflns_number 15834
_diffrn_reflns_theta_full 27.00
_diffrn_reflns_theta_max 27.00
_diffrn_reflns_theta_min 2.33
_exptl_absorpt_coefficient_mu 0.177
_exptl_absorpt_correction_T_max 0.9930
_exptl_absorpt_correction_T_min 0.9489
_exptl_absorpt_correction_type multi-scan
_exptl_absorpt_process_details sadabs
_exptl_crystal_colour colourless
_exptl_crystal_density_diffrn 1.324
_exptl_crystal_density_method 'not measured'
_exptl_crystal_description plate
_exptl_crystal_F_000 904
_exptl_crystal_size_max 0.30
_exptl_crystal_size_mid 0.15
_exptl_crystal_size_min 0.04
_refine_diff_density_max 0.347
_refine_diff_density_min -0.392
_refine_diff_density_rms 0.052
_refine_ls_extinction_method none
_refine_ls_goodness_of_fit_ref 0.951
_refine_ls_hydrogen_treatment constr
_refine_ls_matrix_type full
_refine_ls_number_parameters 308
_refine_ls_number_reflns 4676
_refine_ls_number_restraints 74
_refine_ls_restrained_S_all 0.952
_refine_ls_R_factor_all 0.0672
_refine_ls_R_factor_gt 0.0493
_refine_ls_shift/su_max 0.002
_refine_ls_shift/su_mean 0.000
_refine_ls_structure_factor_coef Fsqd
_refine_ls_weighting_details 'calc w=1/[\s^2^(Fo^2^)+(0.0286P)^2^+4.0755P] where P=(Fo^2^+2Fc^2^)/3'
_refine_ls_weighting_scheme calc
_refine_ls_wR_factor_gt 0.1068
_refine_ls_wR_factor_ref 0.1151
_reflns_number_gt 3706
_reflns_number_total 4676
_reflns_threshold_expression >2sigma(I)
_cod_data_source_file c6sc00176a2.cif
_cod_data_source_block mo_dm12144_0m
_cod_depositor_comments
;
The following automatic conversions were performed:

'_symmetry_cell_setting' value 'Monoclinic' changed to 'monoclinic'
according to
/usr/data/users/saulius/crontab/automatic-downloads/rss-feeds/RSC/lib/dictionaries/cif_core.dic
dictionary named 'cif_core.dic' version 2.4.2 from 2011-04-26.

Automatic conversion script
Id: cif_fix_values 4268 2015-11-12 08:31:59Z antanas 

 Adding full bibliography for 1542957--1542962.cif.
;
_cod_original_sg_symbol_H-M P2(1)/c
_cod_database_code 1542962

loop_
_symmetry_equiv_pos_as_xyz
'x, y, z'
'-x, y+1/2, -z+1/2'
'-x, -y, -z'
'x, -y-1/2, z-1/2'

loop_
_atom_site_label
_atom_site_type_symbol
_atom_site_fract_x
_atom_site_fract_y
_atom_site_fract_z
_atom_site_U_iso_or_equiv
_atom_site_adp_type
_atom_site_occupancy
_atom_site_symmetry_multiplicity
_atom_site_calc_flag
_atom_site_refinement_flags
_atom_site_disorder_assembly
_atom_site_disorder_group
S1 S 0.90318(5) 1.12970(6) 0.20635(3) 0.02068(14) Uani 1 1 d . . .
N1 N 0.81745(15) 1.04324(18) 0.25199(11) 0.0194(4) Uani 1 1 d . B .
N2 N 0.77308(15) 0.68387(18) 0.22594(10) 0.0182(4) Uani 1 1 d . B .
H2 H 0.8292 0.6383 0.2468 0.022 Uiso 1 1 calc R . .
O1 O 1.00862(13) 1.06893(17) 0.22289(10) 0.0265(4) Uani 1 1 d . . .
O2 O 0.88953(15) 1.26517(16) 0.22654(10) 0.0291(4) Uani 1 1 d . . .
C1 C 0.70167(18) 1.0817(2) 0.24455(15) 0.0249(5) Uani 1 1 d D . .
H1A H 0.6965 1.1709 0.2214 0.030 Uiso 1 1 calc R A 1
H1B H 0.6780 1.0889 0.2976 0.030 Uiso 1 1 calc R A 1
C3 C 0.66407(18) 0.8564(2) 0.19235(14) 0.0224(5) Uani 1 1 d D . .
C4 C 0.61129(18) 0.7383(2) 0.16102(13) 0.0199(5) Uani 1 1 d . B .
C5 C 0.51380(19) 0.7116(2) 0.11502(14) 0.0238(5) Uani 1 1 d . . .
H5 H 0.4651 0.7809 0.0986 0.029 Uiso 1 1 calc R B .
C6 C 0.48968(19) 0.5831(2) 0.09391(14) 0.0248(5) Uani 1 1 d . B .
H6 H 0.4243 0.5644 0.0621 0.030 Uiso 1 1 calc R . .
C7 C 0.5602(2) 0.4795(2) 0.11868(14) 0.0249(5) Uani 1 1 d . . .
H7 H 0.5409 0.3918 0.1041 0.030 Uiso 1 1 calc R B .
C8 C 0.65682(19) 0.5026(2) 0.16382(13) 0.0219(5) Uani 1 1 d . B .
H8 H 0.7045 0.4325 0.1804 0.026 Uiso 1 1 calc R . .
C9 C 0.68203(17) 0.6327(2) 0.18413(12) 0.0178(4) Uani 1 1 d . . .
C10 C 0.76135(17) 0.8184(2) 0.22954(12) 0.0174(4) Uani 1 1 d . B .
C11 C 0.84242(17) 0.9047(2) 0.27487(13) 0.0180(4) Uani 1 1 d . . .
H11 H 0.9171 0.8823 0.2605 0.022 Uiso 1 1 calc R B .
C12 C 0.83952(18) 0.8850(2) 0.36229(13) 0.0183(4) Uani 1 1 d . B .
C13 C 0.93663(19) 0.8818(2) 0.41017(13) 0.0225(5) Uani 1 1 d . . .
H13 H 1.0040 0.8936 0.3883 0.027 Uiso 1 1 calc R B .
C14 C 0.9364(2) 0.8614(2) 0.48976(14) 0.0279(5) Uani 1 1 d . B .
H14 H 1.0034 0.8571 0.5217 0.033 Uiso 1 1 calc R . .
C15 C 0.8383(2) 0.8474(2) 0.52242(14) 0.0289(6) Uani 1 1 d . . .
H15 H 0.8378 0.8359 0.5770 0.035 Uiso 1 1 calc R B .
C16 C 0.7412(2) 0.8502(2) 0.47512(14) 0.0285(5) Uani 1 1 d . B .
H16 H 0.6739 0.8411 0.4974 0.034 Uiso 1 1 calc R . .
C17 C 0.74154(19) 0.8661(2) 0.39558(14) 0.0241(5) Uani 1 1 d . . .
H17 H 0.6746 0.8642 0.3634 0.029 Uiso 1 1 calc R B .
C2 C 0.6191(3) 0.9930(4) 0.1967(2) 0.0223(6) Uani 0.70 1 d PDU B 1
H2A H 0.5510 0.9887 0.2239 0.027 Uiso 0.70 1 calc PR B 1
C18 C 0.5898(2) 1.0455(3) 0.1157(2) 0.0245(6) Uani 0.70 1 d PDU B 1
H18A H 0.6408 1.0338 0.0781 0.029 Uiso 0.70 1 calc PR B 1
C19 C 0.4974(3) 1.1066(5) 0.0941(3) 0.0322(9) Uani 0.70 1 d PDU B 1
H19C H 0.4449 1.1196 0.1303 0.039 Uiso 0.70 1 calc PR B 1
H19D H 0.4833 1.1376 0.0422 0.039 Uiso 0.70 1 calc PR B 1
C2' C 0.6415(7) 1.0054(8) 0.1702(5) 0.0228(8) Uani 0.30 1 d PDU B 2
H2'A H 0.6732 1.0298 0.1209 0.027 Uiso 0.30 1 calc PR B 2
C18' C 0.5227(6) 1.0367(7) 0.1667(4) 0.0240(7) Uani 0.30 1 d PDU B 2
H18B H 0.4844 1.0106 0.2095 0.029 Uiso 0.30 1 calc PR B 2
C19' C 0.4668(8) 1.0978(12) 0.1085(6) 0.0286(13) Uani 0.30 1 d PDU B 2
H19A H 0.5023 1.1253 0.0646 0.034 Uiso 0.30 1 calc PR B 2
H19B H 0.3911 1.1143 0.1104 0.034 Uiso 0.30 1 calc PR B 2
C20 C 0.86461(18) 1.1172(2) 0.10553(13) 0.0207(5) Uani 1 1 d . . .
C21 C 0.81351(19) 1.2228(2) 0.06606(14) 0.0231(5) Uani 1 1 d . . .
H21 H 0.8007 1.3022 0.0928 0.028 Uiso 1 1 calc R . .
C22 C 0.78146(19) 1.2111(2) -0.01270(14) 0.0263(5) Uani 1 1 d . . .
H22 H 0.7471 1.2834 -0.0399 0.032 Uiso 1 1 calc R . .
C23 C 0.79876(19) 1.0954(2) -0.05241(14) 0.0247(5) Uani 1 1 d . . .
C24 C 0.8499(2) 0.9911(2) -0.01184(14) 0.0271(5) Uani 1 1 d . . .
H24 H 0.8625 0.9115 -0.0385 0.033 Uiso 1 1 calc R . .
C25 C 0.8828(2) 1.0010(2) 0.06677(14) 0.0250(5) Uani 1 1 d . . .
H25 H 0.9176 0.9288 0.0939 0.030 Uiso 1 1 calc R . .
C26 C 0.7657(2) 1.0838(3) -0.13852(14) 0.0353(6) Uani 1 1 d . . .
H26A H 0.7063 1.1457 -0.1533 0.053 Uiso 1 1 calc R . .
H26B H 0.7410 0.9938 -0.1507 0.053 Uiso 1 1 calc R . .
H26C H 0.8284 1.1044 -0.1675 0.053 Uiso 1 1 calc R . .

loop_
_atom_site_aniso_label
_atom_site_aniso_U_11
_atom_site_aniso_U_22
_atom_site_aniso_U_33
_atom_site_aniso_U_23
_atom_site_aniso_U_13
_atom_site_aniso_U_12
S1 0.0222(3) 0.0193(3) 0.0207(3) -0.0030(2) 0.0033(2) -0.0057(2)
N1 0.0175(9) 0.0183(9) 0.0230(10) -0.0011(8) 0.0042(8) -0.0006(7)
N2 0.0171(9) 0.0178(9) 0.0192(9) -0.0006(7) 0.0001(7) 0.0020(7)
O1 0.0181(8) 0.0322(9) 0.0289(9) 0.0014(7) 0.0014(7) -0.0065(7)
O2 0.0389(10) 0.0218(9) 0.0274(9) -0.0069(7) 0.0077(8) -0.0091(7)
C1 0.0203(11) 0.0174(11) 0.0364(14) -0.0037(10) 0.0007(10) 0.0014(9)
C3 0.0184(11) 0.0185(11) 0.0296(12) -0.0038(10) -0.0006(9) -0.0004(9)
C4 0.0196(11) 0.0196(11) 0.0205(11) -0.0031(9) 0.0025(9) 0.0000(9)
C5 0.0188(11) 0.0250(12) 0.0272(12) -0.0031(10) 0.0008(9) -0.0019(9)
C6 0.0200(11) 0.0308(13) 0.0236(12) -0.0049(10) 0.0014(9) -0.0067(9)
C7 0.0299(13) 0.0212(12) 0.0240(12) -0.0052(10) 0.0052(10) -0.0068(10)
C8 0.0274(12) 0.0181(11) 0.0208(11) -0.0019(9) 0.0059(9) 0.0001(9)
C9 0.0190(11) 0.0200(11) 0.0147(10) -0.0017(9) 0.0034(8) -0.0015(9)
C10 0.0187(11) 0.0164(10) 0.0175(11) -0.0021(8) 0.0032(8) -0.0004(8)
C11 0.0166(10) 0.0182(11) 0.0193(11) -0.0024(9) 0.0015(8) -0.0007(8)
C12 0.0208(11) 0.0148(10) 0.0195(11) -0.0027(9) 0.0027(8) 0.0001(8)
C13 0.0222(11) 0.0235(12) 0.0220(11) -0.0033(9) 0.0025(9) -0.0008(9)
C14 0.0304(13) 0.0298(13) 0.0226(12) -0.0035(10) -0.0030(10) 0.0010(11)
C15 0.0438(15) 0.0237(13) 0.0202(12) -0.0005(10) 0.0085(11) 0.0044(11)
C16 0.0307(13) 0.0275(13) 0.0293(13) 0.0037(10) 0.0128(11) 0.0036(10)
C17 0.0215(11) 0.0272(12) 0.0241(12) -0.0011(10) 0.0045(9) 0.0016(10)
C2 0.0181(13) 0.0194(12) 0.0292(15) 0.0022(12) 0.0018(11) 0.0002(10)
C18 0.0209(12) 0.0214(11) 0.0308(14) 0.0032(11) 0.0003(10) -0.0017(10)
C19 0.0271(19) 0.0307(16) 0.0382(19) 0.0084(15) 0.0008(15) 0.0010(16)
C2' 0.0188(16) 0.0197(14) 0.0297(18) 0.0028(15) 0.0012(14) -0.0010(14)
C18' 0.0198(15) 0.0211(14) 0.0311(16) 0.0032(13) 0.0016(13) 0.0000(13)
C19' 0.022(2) 0.027(2) 0.036(2) 0.007(2) 0.003(2) 0.001(2)
C20 0.0204(11) 0.0214(11) 0.0209(11) -0.0013(9) 0.0049(9) -0.0044(9)
C21 0.0243(12) 0.0197(11) 0.0260(12) -0.0012(10) 0.0058(10) 0.0013(9)
C22 0.0237(12) 0.0270(13) 0.0287(13) 0.0038(10) 0.0047(10) 0.0037(10)
C23 0.0213(11) 0.0325(13) 0.0213(12) 0.0019(10) 0.0076(9) -0.0038(10)
C24 0.0353(14) 0.0234(12) 0.0239(12) -0.0047(10) 0.0098(10) -0.0015(10)
C25 0.0327(13) 0.0200(12) 0.0229(12) 0.0014(9) 0.0051(10) 0.0016(10)
C26 0.0368(15) 0.0494(17) 0.0206(13) 0.0000(12) 0.0070(11) 0.0034(13)

loop_
_atom_type_symbol
_atom_type_description
_atom_type_scat_dispersion_real
_atom_type_scat_dispersion_imag
_atom_type_scat_source
C C 0.0033 0.0016 'International Tables Vol C Tables 4.2.6.8 and 6.1.1.4'
H H 0.0000 0.0000 'International Tables Vol C Tables 4.2.6.8 and 6.1.1.4'
N N 0.0061 0.0033 'International Tables Vol C Tables 4.2.6.8 and 6.1.1.4'
O O 0.0106 0.0060 'International Tables Vol C Tables 4.2.6.8 and 6.1.1.4'
S S 0.1246 0.1234 'International Tables Vol C Tables 4.2.6.8 and 6.1.1.4'

loop_
_geom_angle_atom_site_label_1
_geom_angle_atom_site_label_2
_geom_angle_atom_site_label_3
_geom_angle
O2 S1 O1 119.12(11)
O2 S1 N1 107.70(10)
O1 S1 N1 106.50(10)
O2 S1 C20 106.40(11)
O1 S1 C20 108.62(10)
N1 S1 C20 108.11(10)
C1 N1 C11 116.72(17)
C1 N1 S1 118.61(16)
C11 N1 S1 120.77(14)
C10 N2 C9 108.35(18)
C10 N2 H2 125.8
C9 N2 H2 125.8
N1 C1 C2 118.4(2)
N1 C1 C2' 108.1(3)
C2 C1 C2' 20.5(3)
N1 C1 H1A 107.7
C2 C1 H1A 107.7
C2' C1 H1A 96.3
N1 C1 H1B 107.7
C2 C1 H1B 107.7
C2' C1 H1B 128.1
H1A C1 H1B 107.1
C10 C3 C4 106.63(19)
C10 C3 C2 123.5(2)
C4 C3 C2 129.2(2)
C10 C3 C2' 120.9(4)
C4 C3 C2' 129.9(4)
C2 C3 C2' 21.1(3)
C5 C4 C9 119.0(2)
C5 C4 C3 134.7(2)
C9 C4 C3 106.28(19)
C6 C5 C4 119.0(2)
C6 C5 H5 120.5
C4 C5 H5 120.5
C5 C6 C7 121.1(2)
C5 C6 H6 119.4
C7 C6 H6 119.4
C8 C7 C6 121.3(2)
C8 C7 H7 119.4
C6 C7 H7 119.4
C7 C8 C9 117.6(2)
C7 C8 H8 121.2
C9 C8 H8 121.2
N2 C9 C8 129.8(2)
N2 C9 C4 108.12(19)
C8 C9 C4 122.0(2)
C3 C10 N2 110.60(19)
C3 C10 C11 126.6(2)
N2 C10 C11 122.57(19)
N1 C11 C10 107.73(17)
N1 C11 C12 111.31(17)
C10 C11 C12 111.48(17)
N1 C11 H11 108.8
C10 C11 H11 108.8
C12 C11 H11 108.8
C13 C12 C17 118.7(2)
C13 C12 C11 119.63(19)
C17 C12 C11 121.7(2)
C12 C13 C14 120.8(2)
C12 C13 H13 119.6
C14 C13 H13 119.6
C15 C14 C13 120.0(2)
C15 C14 H14 120.0
C13 C14 H14 120.0
C16 C15 C14 119.6(2)
C16 C15 H15 120.2
C14 C15 H15 120.2
C17 C16 C15 120.5(2)
C17 C16 H16 119.8
C15 C16 H16 119.8
C16 C17 C12 120.5(2)
C16 C17 H17 119.8
C12 C17 H17 119.8
C3 C2 C18 109.8(3)
C3 C2 C1 109.9(3)
C18 C2 C1 112.4(3)
C3 C2 H2A 108.2
C18 C2 H2A 108.2
C1 C2 H2A 108.2
C19 C18 C2 123.7(4)
C19 C18 H18A 118.1
C2 C18 H18A 118.1
C18 C19 H19C 120.0
C18 C19 H19D 120.0
H19C C19 H19D 120.0
C18' C2' C3 111.3(6)
C18' C2' C1 107.8(6)
C3 C2' C1 102.1(5)
C18' C2' H2'A 111.7
C3 C2' H2'A 111.7
C1 C2' H2'A 111.7
C19' C18' C2' 124.8(8)
C19' C18' H18B 117.6
C2' C18' H18B 117.6
C18' C19' H19A 120.0
C18' C19' H19B 120.0
H19A C19' H19B 120.0
C25 C20 C21 120.4(2)
C25 C20 S1 119.81(18)
C21 C20 S1 119.72(18)
C22 C21 C20 119.3(2)
C22 C21 H21 120.3
C20 C21 H21 120.3
C21 C22 C23 121.0(2)
C21 C22 H22 119.5
C23 C22 H22 119.5
C22 C23 C24 118.7(2)
C22 C23 C26 120.9(2)
C24 C23 C26 120.4(2)
C25 C24 C23 121.2(2)
C25 C24 H24 119.4
C23 C24 H24 119.4
C24 C25 C20 119.3(2)
C24 C25 H25 120.3
C20 C25 H25 120.3
C23 C26 H26A 109.5
C23 C26 H26B 109.5
H26A C26 H26B 109.5
C23 C26 H26C 109.5
H26A C26 H26C 109.5
H26B C26 H26C 109.5

loop_
_geom_bond_atom_site_label_1
_geom_bond_atom_site_label_2
_geom_bond_distance
S1 O2 1.4332(17)
S1 O1 1.4412(17)
S1 N1 1.6306(19)
S1 C20 1.766(2)
N1 C1 1.471(3)
N1 C11 1.487(3)
N2 C10 1.377(3)
N2 C9 1.377(3)
N2 H2 0.8800
C1 C2 1.540(4)
C1 C2' 1.620(9)
C1 H1A 0.9900
C1 H1B 0.9900
C3 C10 1.361(3)
C3 C4 1.446(3)
C3 C2 1.498(4)
C3 C2' 1.579(9)
C4 C5 1.403(3)
C4 C9 1.415(3)
C5 C6 1.380(3)
C5 H5 0.9500
C6 C7 1.405(3)
C6 H6 0.9500
C7 C8 1.381(3)
C7 H7 0.9500
C8 C9 1.395(3)
C8 H8 0.9500
C10 C11 1.494(3)
C11 C12 1.527(3)
C11 H11 1.0000
C12 C13 1.389(3)
C12 C17 1.396(3)
C13 C14 1.390(3)
C13 H13 0.9500
C14 C15 1.386(3)
C14 H14 0.9500
C15 C16 1.384(4)
C15 H15 0.9500
C16 C17 1.384(3)
C16 H16 0.9500
C17 H17 0.9500
C2 C18 1.509(5)
C2 H2A 1.0000
C18 C19 1.3188(19)
C18 H18A 0.9500
C19 H19C 0.9500
C19 H19D 0.9500
C2' C18' 1.491(10)
C2' H2'A 1.0000
C18' C19' 1.319(2)
C18' H18B 0.9500
C19' H19A 0.9500
C19' H19B 0.9500
C20 C25 1.385(3)
C20 C21 1.390(3)
C21 C22 1.386(3)
C21 H21 0.9500
C22 C23 1.387(3)
C22 H22 0.9500
C23 C24 1.388(3)
C23 C26 1.510(3)
C24 C25 1.384(3)
C24 H24 0.9500
C25 H25 0.9500
C26 H26A 0.9800
C26 H26B 0.9800
C26 H26C 0.9800

loop_
_geom_torsion_atom_site_label_1
_geom_torsion_atom_site_label_2
_geom_torsion_atom_site_label_3
_geom_torsion_atom_site_label_4
_geom_torsion
O2 S1 N1 C1 52.10(19)
O1 S1 N1 C1 -179.06(16)
C20 S1 N1 C1 -62.49(19)
O2 S1 N1 C11 -150.87(16)
O1 S1 N1 C11 -22.02(19)
C20 S1 N1 C11 94.54(18)
C11 N1 C1 C2 -48.9(3)
S1 N1 C1 C2 109.0(2)
C11 N1 C1 C2' -68.3(4)
S1 N1 C1 C2' 89.7(4)
C10 C3 C4 C5 -176.9(2)
C2 C3 C4 C5 12.2(5)
C2' C3 C4 C5 -15.2(6)
C10 C3 C4 C9 1.5(2)
C2 C3 C4 C9 -169.4(3)
C2' C3 C4 C9 163.2(5)
C9 C4 C5 C6 0.2(3)
C3 C4 C5 C6 178.4(2)
C4 C5 C6 C7 0.9(3)
C5 C6 C7 C8 -1.1(4)
C6 C7 C8 C9 0.1(3)
C10 N2 C9 C8 178.9(2)
C10 N2 C9 C4 -0.1(2)
C7 C8 C9 N2 -177.8(2)
C7 C8 C9 C4 1.1(3)
C5 C4 C9 N2 177.82(19)
C3 C4 C9 N2 -0.9(2)
C5 C4 C9 C8 -1.2(3)
C3 C4 C9 C8 -179.9(2)
C4 C3 C10 N2 -1.6(3)
C2 C3 C10 N2 169.9(2)
C2' C3 C10 N2 -165.3(4)
C4 C3 C10 C11 -176.4(2)
C2 C3 C10 C11 -4.9(4)
C2' C3 C10 C11 19.9(5)
C9 N2 C10 C3 1.1(3)
C9 N2 C10 C11 176.15(18)
C1 N1 C11 C10 43.1(2)
S1 N1 C11 C10 -114.33(18)
C1 N1 C11 C12 -79.4(2)
S1 N1 C11 C12 123.16(17)
C3 C10 C11 N1 -18.0(3)
N2 C10 C11 N1 167.75(19)
C3 C10 C11 C12 104.4(3)
N2 C10 C11 C12 -69.9(3)
N1 C11 C12 C13 -100.4(2)
C10 C11 C12 C13 139.3(2)
N1 C11 C12 C17 81.6(3)
C10 C11 C12 C17 -38.8(3)
C17 C12 C13 C14 -0.6(3)
C11 C12 C13 C14 -178.7(2)
C12 C13 C14 C15 -1.6(4)
C13 C14 C15 C16 1.7(4)
C14 C15 C16 C17 0.4(4)
C15 C16 C17 C12 -2.6(4)
C13 C12 C17 C16 2.7(3)
C11 C12 C17 C16 -179.2(2)
C10 C3 C2 C18 127.3(3)
C4 C3 C2 C18 -63.2(4)
C2' C3 C2 C18 37.5(10)
C10 C3 C2 C1 3.2(4)
C4 C3 C2 C1 172.7(2)
C2' C3 C2 C1 -86.6(11)
N1 C1 C2 C3 22.6(4)
C2' C1 C2 C3 86.5(11)
N1 C1 C2 C18 -100.0(3)
C2' C1 C2 C18 -36.1(10)
C3 C2 C18 C19 134.3(4)
C1 C2 C18 C19 -103.1(4)
C10 C3 C2' C18' -152.5(5)
C4 C3 C2' C18' 48.1(8)
C2 C3 C2' C18' -48.9(9)
C10 C3 C2' C1 -37.7(6)
C4 C3 C2' C1 162.9(3)
C2 C3 C2' C1 65.9(10)
N1 C1 C2' C18' 175.7(5)
C2 C1 C2' C18' 51.8(9)
N1 C1 C2' C3 58.3(5)
C2 C1 C2' C3 -65.5(10)
C3 C2' C18' C19' -130.4(10)
C1 C2' C18' C19' 118.4(10)
O2 S1 C20 C25 171.40(18)
O1 S1 C20 C25 42.0(2)
N1 S1 C20 C25 -73.2(2)
O2 S1 C20 C21 -10.3(2)
O1 S1 C20 C21 -139.70(18)
N1 S1 C20 C21 105.12(19)
C25 C20 C21 C22 -0.4(3)
S1 C20 C21 C22 -178.65(18)
C20 C21 C22 C23 0.6(4)
C21 C22 C23 C24 -0.5(4)
C21 C22 C23 C26 -178.8(2)
C22 C23 C24 C25 0.3(4)
C26 C23 C24 C25 178.6(2)
C23 C24 C25 C20 -0.1(4)
C21 C20 C25 C24 0.2(3)
S1 C20 C25 C24 178.43(18)
